data_7212447
loop_
_publ_author_name
'Brondel, Nicolas'
'Moynihan, Eamonn J. A.'
'Lehane, K. Niamh'
'Eccles, Kevin S.'
'Elcoate, Curtis J.'
'Coles, Simon J.'
'Lawrence, Simon E.'
'Maguire, Anita R.'

_publ_section_title
;
 Does intermolecular S&#xE001;O&#x22EF;H--C--S&#xE001;O hydrogen bonding
 in sulfoxides and sulfones provide a robust supramolecular synthon in the
 solid state?
;
_journal_issue 10
_journal_name_full CrystEngComm
_journal_page_first 2910
_journal_paper_doi 10.1039/c000371a
_journal_volume 12
_journal_year 2010
_chemical_formula_moiety 'C14 H14 O S'
_chemical_formula_sum 'C14 H14 O S'
_chemical_formula_weight 230.31
_chemical_name_systematic
;
?
;
_space_group_IT_number 15
_symmetry_cell_setting monoclinic
_symmetry_space_group_name_Hall '-C 2yc'
_symmetry_space_group_name_H-M 'C 1 2/c 1'
_atom_sites_solution_hydrogens geom
_atom_sites_solution_primary direct
_atom_sites_solution_secondary difmap
_audit_creation_method SHELXL-97
_cell_angle_alpha 90.00
_cell_angle_beta 112.1590(10)
_cell_angle_gamma 90.00
_cell_formula_units_Z 8
_cell_length_a 28.2961(6)
_cell_length_b 5.75060(10)
_cell_length_c 15.7264(3)
_cell_measurement_reflns_used 2936
_cell_measurement_temperature 120(2)
_cell_measurement_theta_max 27.48
_cell_measurement_theta_min 1.00
_cell_volume 2369.99(8)
_computing_cell_refinement 'DENZO (Otwinowski & Minor, 1997) & COLLECT (Hooft, R.W.W., 1998)'
_computing_data_collection 'COLLECT (Hooft, R.W.W., 1998)'
_computing_data_reduction 'DENZO (Otwinowski & Minor, 1997) & COLLECT (Hooft, R.W.W., 1998)'
_computing_molecular_graphics 'PLATON (Spek, 2002)'
_computing_publication_material 'SHELXL-97; PLATON'
_computing_structure_refinement 'SHELXL-97 (Sheldrick, 1997)'
_computing_structure_solution 'SHELXS (Sheldrick, 1990)'
_diffrn_ambient_temperature 120(2)
_diffrn_detector_area_resol_mean 9.091
_diffrn_measured_fraction_theta_full 0.997
_diffrn_measured_fraction_theta_max 0.997
_diffrn_measurement_device_type 'Bruker-Nonius 95mm CCD camera on \k-goniostat'
_diffrn_measurement_method '\f & \w scans'
_diffrn_radiation_monochromator graphite
_diffrn_radiation_source 'Bruker-Nonius FR591 rotating anode'
_diffrn_radiation_type MoK\a
_diffrn_radiation_wavelength 0.71073
_diffrn_reflns_av_R_equivalents 0.0270
_diffrn_reflns_av_sigmaI/netI 0.0203
_diffrn_reflns_limit_h_max 36
_diffrn_reflns_limit_h_min 0
_diffrn_reflns_limit_k_max 7
_diffrn_reflns_limit_k_min 0
_diffrn_reflns_limit_l_max 18
_diffrn_reflns_limit_l_min -20
_diffrn_reflns_number 2712
_diffrn_reflns_theta_full 27.46
_diffrn_reflns_theta_max 27.46
_diffrn_reflns_theta_min 3.11
_exptl_absorpt_coefficient_mu 0.248
_exptl_absorpt_correction_type none
_exptl_crystal_colour Colourless
_exptl_crystal_density_diffrn 1.291
_exptl_crystal_density_method 'not measured'
_exptl_crystal_description Blocks
_exptl_crystal_F_000 976
_exptl_crystal_size_max 0.35
_exptl_crystal_size_mid 0.35
_exptl_crystal_size_min 0.20
_refine_diff_density_max 0.224
_refine_diff_density_min -0.381
_refine_diff_density_rms 0.058
_refine_ls_extinction_method none
_refine_ls_goodness_of_fit_ref 1.061
_refine_ls_hydrogen_treatment constr
_refine_ls_matrix_type full
_refine_ls_number_parameters 146
_refine_ls_number_reflns 2712
_refine_ls_number_restraints 0
_refine_ls_restrained_S_all 1.061
_refine_ls_R_factor_all 0.0361
_refine_ls_R_factor_gt 0.0311
_refine_ls_shift/su_max 0.001
_refine_ls_shift/su_mean 0.000
_refine_ls_structure_factor_coef Fsqd
_refine_ls_weighting_details 'calc w=1/[\s^2^(Fo^2^)+(0.0449P)^2^+1.7817P] where P=(Fo^2^+2Fc^2^)/3'
_refine_ls_weighting_scheme calc
_refine_ls_wR_factor_gt 0.0817
_refine_ls_wR_factor_ref 0.0846
_reflns_number_gt 2407
_reflns_number_total 2712
_reflns_threshold_expression >2sigma(I)
_cod_data_source_file c000371a.txt
_cod_data_source_block compound_23
_cod_depositor_comments
;
The following automatic conversions were performed:

'_symmetry_cell_setting' value 'Monoclinic' changed to 'monoclinic'
according to /home/saulius/struct/CIF-dictionaries/cif_core.dic
dictionary named 'cif_core.dic' version 2.4.2 from 2011-04-26.

Automatic conversion script
Id: cif_fix_values 1891 2012-01-12 08:04:46Z andrius 
;
_cod_original_sg_symbol_H-M C2/c
_cod_database_code 7212447

loop_
_symmetry_equiv_pos_as_xyz
'x, y, z'
'-x, y, -z+1/2'
'x+1/2, y+1/2, z'
'-x+1/2, y+1/2, -z+1/2'
'-x, -y, -z'
'x, -y, z-1/2'
'-x+1/2, -y+1/2, -z'
'x+1/2, -y+1/2, z-1/2'

loop_
_atom_site_label
_atom_site_type_symbol
_atom_site_fract_x
_atom_site_fract_y
_atom_site_fract_z
_atom_site_U_iso_or_equiv
_atom_site_adp_type
_atom_site_occupancy
_atom_site_symmetry_multiplicity
_atom_site_calc_flag
_atom_site_refinement_flags
C1 C 0.21027(5) 0.5203(2) 0.03792(9) 0.0227(3) Uani 1 1 d .
H1 H 0.1924 0.4172 -0.0108 0.027 Uiso 1 1 calc R
C2 C 0.25758(5) 0.4593(2) 0.10284(9) 0.0249(3) Uani 1 1 d .
H2 H 0.2721 0.3128 0.0989 0.030 Uiso 1 1 calc R
C3 C 0.28375(5) 0.6113(2) 0.17359(9) 0.0238(3) Uani 1 1 d .
H3 H 0.3164 0.5697 0.2171 0.029 Uiso 1 1 calc R
C4 C 0.26237(5) 0.8231(2) 0.18079(9) 0.0243(3) Uani 1 1 d .
H4 H 0.2801 0.9255 0.2298 0.029 Uiso 1 1 calc R
C5 C 0.21485(5) 0.8864(2) 0.11627(8) 0.0207(3) Uani 1 1 d .
H5 H 0.2001 1.0318 0.1208 0.025 Uiso 1 1 calc R
C6 C 0.18946(4) 0.7344(2) 0.04540(8) 0.0172(2) Uani 1 1 d .
S7 S 0.131264(11) 0.82557(5) -0.043022(19) 0.01803(10) Uani 1 1 d .
O8 O 0.12119(3) 1.06955(15) -0.02079(6) 0.0239(2) Uani 1 1 d .
C9 C 0.08619(4) 0.6313(2) -0.01762(8) 0.0178(2) Uani 1 1 d .
H9 H 0.0964 0.4670 -0.0227 0.021 Uiso 1 1 calc R
C10 C 0.03416(5) 0.6731(3) -0.09404(9) 0.0271(3) Uani 1 1 d .
H10A H 0.0089 0.5692 -0.0855 0.041 Uiso 1 1 calc R
H10B H 0.0364 0.6420 -0.1537 0.041 Uiso 1 1 calc R
H10C H 0.0239 0.8351 -0.0919 0.041 Uiso 1 1 calc R
C11 C 0.08766(4) 0.6665(2) 0.07813(8) 0.0161(2) Uani 1 1 d .
C12 C 0.10886(5) 0.4951(2) 0.14420(8) 0.0202(3) Uani 1 1 d .
H12 H 0.1225 0.3579 0.1286 0.024 Uiso 1 1 calc R
C13 C 0.11020(5) 0.5238(2) 0.23303(9) 0.0244(3) Uani 1 1 d .
H13 H 0.1242 0.4047 0.2773 0.029 Uiso 1 1 calc R
C14 C 0.09131(5) 0.7248(2) 0.25725(8) 0.0237(3) Uani 1 1 d .
H14 H 0.0926 0.7447 0.3181 0.028 Uiso 1 1 calc R
C15 C 0.07051(5) 0.8965(2) 0.19199(9) 0.0234(3) Uani 1 1 d .
H15 H 0.0576 1.0348 0.2083 0.028 Uiso 1 1 calc R
C16 C 0.06834(5) 0.8678(2) 0.10271(8) 0.0207(3) Uani 1 1 d .
H16 H 0.0536 0.9859 0.0583 0.025 Uiso 1 1 calc R

loop_
_atom_site_aniso_label
_atom_site_aniso_U_11
_atom_site_aniso_U_22
_atom_site_aniso_U_33
_atom_site_aniso_U_23
_atom_site_aniso_U_13
_atom_site_aniso_U_12
C1 0.0234(6) 0.0198(6) 0.0278(6) -0.0065(5) 0.0129(5) -0.0030(5)
C2 0.0242(6) 0.0196(6) 0.0353(7) 0.0000(5) 0.0161(6) 0.0024(5)
C3 0.0187(6) 0.0293(7) 0.0246(6) 0.0045(5) 0.0096(5) 0.0015(5)
C4 0.0231(6) 0.0277(7) 0.0213(6) -0.0046(5) 0.0075(5) -0.0030(5)
C5 0.0228(6) 0.0190(6) 0.0215(6) -0.0027(5) 0.0098(5) -0.0004(5)
C6 0.0185(5) 0.0181(5) 0.0177(5) 0.0002(4) 0.0100(4) -0.0018(4)
S7 0.02194(16) 0.01826(17) 0.01459(15) 0.00023(10) 0.00769(12) -0.00064(11)
O8 0.0302(5) 0.0157(4) 0.0247(5) 0.0033(3) 0.0090(4) 0.0018(3)
C9 0.0177(5) 0.0177(5) 0.0179(6) -0.0018(4) 0.0066(4) -0.0006(4)
C10 0.0202(6) 0.0381(8) 0.0196(6) -0.0047(5) 0.0036(5) 0.0000(5)
C11 0.0133(5) 0.0173(5) 0.0176(5) -0.0008(4) 0.0058(4) -0.0022(4)
C12 0.0200(6) 0.0175(6) 0.0243(6) 0.0023(5) 0.0097(5) 0.0027(5)
C13 0.0252(6) 0.0258(6) 0.0219(6) 0.0077(5) 0.0085(5) 0.0038(5)
C14 0.0242(6) 0.0306(7) 0.0167(6) -0.0003(5) 0.0083(5) -0.0026(5)
C15 0.0269(6) 0.0224(6) 0.0226(6) -0.0030(5) 0.0113(5) 0.0021(5)
C16 0.0235(6) 0.0195(6) 0.0189(6) 0.0018(4) 0.0079(5) 0.0037(5)

loop_
_atom_type_symbol
_atom_type_description
_atom_type_scat_dispersion_real
_atom_type_scat_dispersion_imag
_atom_type_scat_source
C C 0.0033 0.0016 'International Tables Vol C Tables 4.2.6.8 and 6.1.1.4'
H H 0.0000 0.0000 'International Tables Vol C Tables 4.2.6.8 and 6.1.1.4'
O O 0.0106 0.0060 'International Tables Vol C Tables 4.2.6.8 and 6.1.1.4'
S S 0.1246 0.1234 'International Tables Vol C Tables 4.2.6.8 and 6.1.1.4'

loop_
_geom_angle_atom_site_label_1
_geom_angle_atom_site_label_2
_geom_angle_atom_site_label_3
_geom_angle
C2 C1 C6 118.94(11)
C2 C1 H1 120.5
C6 C1 H1 120.5
C1 C2 C3 120.34(12)
C1 C2 H2 119.8
C3 C2 H2 119.8
C4 C3 C2 120.14(12)
C4 C3 H3 119.9
C2 C3 H3 119.9
C3 C4 C5 120.15(12)
C3 C4 H4 119.9
C5 C4 H4 119.9
C6 C5 C4 119.11(12)
C6 C5 H5 120.4
C4 C5 H5 120.4
C5 C6 C1 121.31(11)
C5 C6 S7 119.16(9)
C1 C6 S7 119.33(9)
O8 S7 C6 107.07(5)
O8 S7 C9 107.93(5)
C6 S7 C9 99.38(5)
C11 C9 C10 114.88(10)
C11 C9 S7 111.95(8)
C10 C9 S7 105.86(8)
C11 C9 H9 108.0
C10 C9 H9 108.0
S7 C9 H9 108.0
C9 C10 H10A 109.5
C9 C10 H10B 109.5
H10A C10 H10B 109.5
C9 C10 H10C 109.5
H10A C10 H10C 109.5
H10B C10 H10C 109.5
C12 C11 C16 118.93(11)
C12 C11 C9 119.52(10)
C16 C11 C9 121.56(10)
C13 C12 C11 120.36(11)
C13 C12 H12 119.8
C11 C12 H12 119.8
C14 C13 C12 120.46(11)
C14 C13 H13 119.8
C12 C13 H13 119.8
C15 C14 C13 119.40(11)
C15 C14 H14 120.3
C13 C14 H14 120.3
C14 C15 C16 120.53(12)
C14 C15 H15 119.7
C16 C15 H15 119.7
C15 C16 C11 120.31(11)
C15 C16 H16 119.8
C11 C16 H16 119.8

loop_
_geom_bond_atom_site_label_1
_geom_bond_atom_site_label_2
_geom_bond_distance
C1 C2 1.3879(19)
C1 C6 1.3890(17)
C1 H1 0.9500
C2 C3 1.3889(19)
C2 H2 0.9500
C3 C4 1.3834(18)
C3 H3 0.9500
C4 C5 1.3932(18)
C4 H4 0.9500
C5 C6 1.3850(17)
C5 H5 0.9500
C6 S7 1.7868(12)
S7 O8 1.4991(9)
S7 C9 1.8492(12)
C9 C11 1.5044(16)
C9 C10 1.5279(16)
C9 H9 1.0000
C10 H10A 0.9800
C10 H10B 0.9800
C10 H10C 0.9800
C11 C12 1.3932(16)
C11 C16 1.3956(16)
C12 C13 1.3928(17)
C12 H12 0.9500
C13 C14 1.3860(19)
C13 H13 0.9500
C14 C15 1.3850(19)
C14 H14 0.9500
C15 C16 1.3917(17)
C15 H15 0.9500
C16 H16 0.9500

loop_
_geom_torsion_atom_site_label_1
_geom_torsion_atom_site_label_2
_geom_torsion_atom_site_label_3
_geom_torsion_atom_site_label_4
_geom_torsion
C6 C1 C2 C3 -0.53(18)
C1 C2 C3 C4 1.19(19)
C2 C3 C4 C5 -1.02(19)
C3 C4 C5 C6 0.19(18)
C4 C5 C6 C1 0.48(18)
C4 C5 C6 S7 -174.49(9)
C2 C1 C6 C5 -0.31(18)
C2 C1 C6 S7 174.65(9)
C5 C6 S7 O8 0.44(11)
C1 C6 S7 O8 -174.63(9)
C5 C6 S7 C9 -111.72(10)
C1 C6 S7 C9 73.21(10)
O8 S7 C9 C11 -52.37(9)
C6 S7 C9 C11 59.12(9)
O8 S7 C9 C10 73.51(9)
C6 S7 C9 C10 -175.01(8)
C10 C9 C11 C12 129.95(12)
S7 C9 C11 C12 -109.28(11)
C10 C9 C11 C16 -50.20(15)
S7 C9 C11 C16 70.57(13)
C16 C11 C12 C13 0.66(18)
C9 C11 C12 C13 -179.49(11)
C11 C12 C13 C14 -1.16(19)
C12 C13 C14 C15 0.71(19)
C13 C14 C15 C16 0.22(19)
C14 C15 C16 C11 -0.71(19)
C12 C11 C16 C15 0.27(18)
C9 C11 C16 C15 -179.58(11)
